data_7158796
loop_
_publ_author_name
'Tan, Xiao-Ju'
'Zhao, Kun'
'Zhong, Xue-Fang'
'Yang, Lan'
'Dong, Yi-Ming'
'Wang, Tian-Mi'
'Yu, Shengping'
'Zhao, Zhi-Gang'
'Li, Xiao-Xiao'

_publ_section_title
;
 Synthesis of 1,2-diselenides via potassium persulfate mediated
 diselenation of allenamides with diselenides.
;
_journal_name_full 'Organic &amp; Biomolecular Chemistry'
_journal_paper_doi 10.1039/D2OB00964A
_journal_year 2022
_chemical_formula_moiety 'C30 H28 Cl N O2 S Se2'
_chemical_formula_sum 'C30 H28 Cl N O2 S Se2'
_chemical_formula_weight 659.96
_space_group_crystal_system triclinic
_space_group_IT_number 2
_space_group_name_Hall '-P 1'
_space_group_name_H-M_alt 'P -1'
_atom_sites_solution_hydrogens geom
_atom_sites_solution_primary dual
_audit_creation_date 2021-06-28
_audit_creation_method
;
Olex2 1.3
(compiled 2020.11.12 svn.r5f609507 for OlexSys, GUI svn.r6272)
;
_audit_update_record
;
2022-04-13 deposited with the CCDC.	2022-07-25 downloaded from the CCDC.
;
_cell_angle_alpha 97.872(2)
_cell_angle_beta 101.392(2)
_cell_angle_gamma 91.286(2)
_cell_formula_units_Z 2
_cell_length_a 10.5442(4)
_cell_length_b 11.6339(5)
_cell_length_c 11.9876(6)
_cell_measurement_reflns_used 7581
_cell_measurement_temperature 150(2)
_cell_measurement_theta_max 27.340
_cell_measurement_theta_min 2.303
_cell_volume 1426.11(11)
_computing_cell_refinement 'SAINT V8.40B (?, 2016)'
_computing_data_reduction 'SAINT V8.40B (?, 2016)'
_computing_molecular_graphics 'Olex2 1.3 (Dolomanov et al., 2009)'
_computing_publication_material 'Olex2 1.3 (Dolomanov et al., 2009)'
_computing_structure_refinement 'SHELXL 2014/7 (Sheldrick, 2015)'
_computing_structure_solution 'SHELXT 2018/2 (Sheldrick, 2018)'
_diffrn_ambient_temperature 150.0
_diffrn_measured_fraction_theta_full 0.988
_diffrn_measured_fraction_theta_max 0.983
_diffrn_measurement_device_type 'Bruker APEX-II CCD'
_diffrn_measurement_method '\f and \w scans'
_diffrn_radiation_type MoK\a
_diffrn_radiation_wavelength 0.71073
_diffrn_reflns_av_R_equivalents 0.0597
_diffrn_reflns_av_unetI/netI 0.0626
_diffrn_reflns_Laue_measured_fraction_full 0.988
_diffrn_reflns_Laue_measured_fraction_max 0.983
_diffrn_reflns_limit_h_max 13
_diffrn_reflns_limit_h_min -13
_diffrn_reflns_limit_k_max 15
_diffrn_reflns_limit_k_min -14
_diffrn_reflns_limit_l_max 15
_diffrn_reflns_limit_l_min -15
_diffrn_reflns_number 21633
_diffrn_reflns_point_group_measured_fraction_full 0.988
_diffrn_reflns_point_group_measured_fraction_max 0.983
_diffrn_reflns_theta_full 25.242
_diffrn_reflns_theta_max 27.528
_diffrn_reflns_theta_min 1.973
_diffrn_source_current 1.4
_diffrn_source_power 0.07
_diffrn_source_voltage 50.0
_diffrn_standards_number 0
_exptl_absorpt_coefficient_mu 2.788
_exptl_absorpt_correction_T_max 0.7456
_exptl_absorpt_correction_T_min 0.3621
_exptl_absorpt_correction_type multi-scan
_exptl_absorpt_process_details
;
SADABS-2016/2 (Bruker,2016/2) was used for absorption correction.
wR2(int) was 0.1372 before and 0.0639 after correction.
The Ratio of minimum to maximum transmission is 0.4856.
The \l/2 correction factor is Not present.
;
_exptl_crystal_colour 'clear light colourless'
_exptl_crystal_colour_lustre clear
_exptl_crystal_colour_modifier light
_exptl_crystal_colour_primary colourless
_exptl_crystal_density_diffrn 1.537
_exptl_crystal_description plate
_exptl_crystal_F_000 664
_exptl_crystal_size_max 0.51
_exptl_crystal_size_mid 0.41
_exptl_crystal_size_min 0.22
_refine_diff_density_max 1.062
_refine_diff_density_min -1.465
_refine_diff_density_rms 0.096
_refine_ls_extinction_method none
_refine_ls_goodness_of_fit_ref 1.062
_refine_ls_hydrogen_treatment constr
_refine_ls_matrix_type full
_refine_ls_number_parameters 335
_refine_ls_number_reflns 6470
_refine_ls_number_restraints 0
_refine_ls_restrained_S_all 1.062
_refine_ls_R_factor_all 0.0625
_refine_ls_R_factor_gt 0.0421
_refine_ls_shift/su_max 0.001
_refine_ls_shift/su_mean 0.000
_refine_ls_structure_factor_coef Fsqd
_refine_ls_weighting_details 'w=1/[\s^2^(Fo^2^)+(0.0507P)^2^+0.2931P] where P=(Fo^2^+2Fc^2^)/3'
_refine_ls_weighting_scheme calc
_refine_ls_wR_factor_gt 0.1011
_refine_ls_wR_factor_ref 0.1098
_reflns_Friedel_coverage 0.000
_reflns_number_gt 4939
_reflns_number_total 6470
_reflns_threshold_expression 'I > 2\s(I)'
_cod_data_source_file d2ob00964a2.cif
_cod_data_source_block mo_lxx_0628_150k_0m_a
_cod_database_code 7158796
_shelx_shelxl_version_number 2014/7
_shelx_space_group_comment
;
The symmetry employed for this shelxl refinement is uniquely defined
by the following loop, which should always be used as a source of
symmetry information in preference to the above space-group names.
They are only intended as comments.
;
_shelx_estimated_absorpt_t_max 0.579
_shelx_estimated_absorpt_t_min 0.331
_olex2_refinement_description
;
1. Fixed Uiso
 At 1.2 times of:
  All C(H) groups, All C(H,H) groups
 At 1.5 times of:
  All C(H,H,H) groups
2.a Secondary CH2 refined with riding coordinates:
 C30(H30A,H30B), C29(H29A,H29B), C22(H22A,H22B)
2.b Aromatic/amide H refined with riding coordinates:
 C2(H2), C4(H4), C5(H5), C6(H6), C7(H7), C8(H8), C10(H10), C11(H11), C13(H13),
 C14(H14), C16(H16), C17(H17), C19(H19), C20(H20), C24(H24), C25(H25), C26(H26),
  C27(H27), C28(H28)
2.c Idealised Me refined as rotating group:
 C21(H21A,H21B,H21C)
;
_olex2_submission_special_instructions 'No special instructions were received'

loop_
_space_group_symop_operation_xyz
'x, y, z'
'-x, -y, -z'

loop_
_atom_site_label
_atom_site_type_symbol
_atom_site_fract_x
_atom_site_fract_y
_atom_site_fract_z
_atom_site_U_iso_or_equiv
_atom_site_adp_type
_atom_site_occupancy
_atom_site_site_symmetry_order
_atom_site_calc_flag
_atom_site_refinement_flags_posn
_atom_site_refinement_flags_adp
_atom_site_refinement_flags_occupancy
_atom_site_disorder_assembly
_atom_site_disorder_group
Se1 Se 0.38080(3) 0.61044(3) 0.11874(3) 0.02942(10) Uani 1 1 d . . . . .
Se2 Se 0.35042(3) 0.46777(3) 0.33660(3) 0.03874(12) Uani 1 1 d . . . . .
Cl1 Cl 0.93115(11) 0.96130(8) 0.66517(8) 0.0539(3) Uani 1 1 d . . . . .
S2 S 0.88072(7) 0.50435(6) 0.23433(6) 0.02515(17) Uani 1 1 d . . . . .
O1 O 0.8184(2) 0.40628(18) 0.15589(19) 0.0328(5) Uani 1 1 d . . . . .
O2 O 0.9789(2) 0.4880(2) 0.33026(19) 0.0369(5) Uani 1 1 d . . . . .
C1 C 0.5308(3) 0.5806(2) 0.2279(2) 0.0207(6) Uani 1 1 d . . . . .
C2 C 0.6471(3) 0.5792(2) 0.2015(2) 0.0240(6) Uani 1 1 d . . . . .
H2 H 0.6546 0.5837 0.1245 0.029 Uiso 1 1 calc R U . . .
N3 N 0.7623(2) 0.5711(2) 0.2869(2) 0.0221(5) Uani 1 1 d . . . . .
C30 C 0.5041(3) 0.5662(3) 0.3425(3) 0.0280(6) Uani 1 1 d . . . . .
H30A H 0.4939 0.6439 0.3843 0.034 Uiso 1 1 calc R U . . .
H30B H 0.5800 0.5326 0.3870 0.034 Uiso 1 1 calc R U . . .
C29 C 0.4126(4) 0.3224(3) 0.2755(3) 0.0472(9) Uani 1 1 d . . . . .
H29A H 0.3381 0.2653 0.2491 0.057 Uiso 1 1 calc R U . . .
H29B H 0.4486 0.3344 0.2075 0.057 Uiso 1 1 calc R U . . .
C3 C 0.5152(3) 0.2713(3) 0.3594(3) 0.0338(7) Uani 1 1 d . . . . .
C4 C 0.4786(4) 0.1984(3) 0.4320(3) 0.0417(8) Uani 1 1 d . . . . .
H4 H 0.3894 0.1797 0.4277 0.050 Uiso 1 1 calc R U . . .
C5 C 0.5712(6) 0.1537(4) 0.5098(4) 0.0664(14) Uani 1 1 d . . . . .
H5 H 0.5463 0.1037 0.5589 0.080 Uiso 1 1 calc R U . . .
C6 C 0.7011(7) 0.1819(4) 0.5163(5) 0.095(2) Uani 1 1 d . . . . .
H6 H 0.7657 0.1515 0.5700 0.113 Uiso 1 1 calc R U . . .
C7 C 0.7352(5) 0.2530(5) 0.4455(6) 0.091(2) Uani 1 1 d . . . . .
H7 H 0.8243 0.2726 0.4504 0.110 Uiso 1 1 calc R U . . .
C8 C 0.6436(4) 0.2972(3) 0.3670(4) 0.0606(12) Uani 1 1 d . . . . .
H8 H 0.6698 0.3462 0.3175 0.073 Uiso 1 1 calc R U . . .
C9 C 0.8009(3) 0.6665(2) 0.3782(2) 0.0228(6) Uani 1 1 d . . . . .
C10 C 0.8590(3) 0.6441(3) 0.4873(2) 0.0248(6) Uani 1 1 d . . . . .
H10 H 0.8706 0.5662 0.5014 0.030 Uiso 1 1 calc R U . . .
C11 C 0.8996(3) 0.7347(3) 0.5745(3) 0.0296(7) Uani 1 1 d . . . . .
H11 H 0.9414 0.7199 0.6485 0.036 Uiso 1 1 calc R U . . .
C12 C 0.8794(3) 0.8471(3) 0.5540(3) 0.0318(7) Uani 1 1 d . . . . .
C13 C 0.8193(3) 0.8710(3) 0.4464(3) 0.0326(7) Uani 1 1 d . . . . .
H13 H 0.8057 0.9489 0.4333 0.039 Uiso 1 1 calc R U . . .
C14 C 0.7795(3) 0.7799(3) 0.3589(3) 0.0275(6) Uani 1 1 d . . . . .
H14 H 0.7374 0.7949 0.2850 0.033 Uiso 1 1 calc R U . . .
C15 C 0.9433(3) 0.6017(2) 0.1567(3) 0.0242(6) Uani 1 1 d . . . . .
C16 C 0.8971(3) 0.5949(3) 0.0396(3) 0.0298(7) Uani 1 1 d . . . . .
H16 H 0.8338 0.5361 0.0001 0.036 Uiso 1 1 calc R U . . .
C17 C 0.9441(3) 0.6747(3) -0.0189(3) 0.0348(8) Uani 1 1 d . . . . .
H17 H 0.9124 0.6705 -0.0993 0.042 Uiso 1 1 calc R U . . .
C18 C 1.0364(3) 0.7609(3) 0.0366(3) 0.0379(8) Uani 1 1 d . . . . .
C19 C 1.0824(3) 0.7652(3) 0.1542(3) 0.0398(8) Uani 1 1 d . . . . .
H19 H 1.1465 0.8233 0.1934 0.048 Uiso 1 1 calc R U . . .
C20 C 1.0364(3) 0.6859(3) 0.2150(3) 0.0349(7) Uani 1 1 d . . . . .
H20 H 1.0682 0.6895 0.2953 0.042 Uiso 1 1 calc R U . . .
C21 C 1.0890(4) 0.8460(3) -0.0288(4) 0.0562(11) Uani 1 1 d . . . . .
H21A H 1.1495 0.8076 -0.0724 0.084 Uiso 1 1 calc R U . . .
H21B H 1.1344 0.9118 0.0253 0.084 Uiso 1 1 calc R U . . .
H21C H 1.0175 0.8741 -0.0819 0.084 Uiso 1 1 calc R U . . .
C22 C 0.4594(3) 0.6923(3) 0.0138(3) 0.0324(7) Uani 1 1 d . . . . .
H22A H 0.5173 0.6392 -0.0215 0.039 Uiso 1 1 calc R U . . .
H22B H 0.3896 0.7102 -0.0488 0.039 Uiso 1 1 calc R U . . .
C23 C 0.5352(3) 0.8024(3) 0.0687(3) 0.0280(7) Uani 1 1 d . . . . .
C24 C 0.4851(4) 0.8895(3) 0.1357(3) 0.0439(9) Uani 1 1 d . . . . .
H24 H 0.3996 0.8796 0.1484 0.053 Uiso 1 1 calc R U . . .
C25 C 0.5578(5) 0.9904(3) 0.1842(4) 0.0579(11) Uani 1 1 d . . . . .
H25 H 0.5220 1.0494 0.2297 0.069 Uiso 1 1 calc R U . . .
C26 C 0.6819(4) 1.0064(3) 0.1673(3) 0.0522(10) Uani 1 1 d . . . . .
H26 H 0.7316 1.0760 0.2014 0.063 Uiso 1 1 calc R U . . .
C27 C 0.7334(4) 0.9222(3) 0.1014(3) 0.0437(9) Uani 1 1 d . . . . .
H27 H 0.8189 0.9331 0.0892 0.052 Uiso 1 1 calc R U . . .
C28 C 0.6605(3) 0.8205(3) 0.0523(3) 0.0334(7) Uani 1 1 d . . . . .
H28 H 0.6970 0.7621 0.0065 0.040 Uiso 1 1 calc R U . . .

loop_
_atom_site_aniso_label
_atom_site_aniso_U_11
_atom_site_aniso_U_22
_atom_site_aniso_U_33
_atom_site_aniso_U_23
_atom_site_aniso_U_13
_atom_site_aniso_U_12
Se1 0.02441(16) 0.02784(18) 0.03337(19) 0.00635(13) -0.00163(12) -0.00030(12)
Se2 0.02890(18) 0.0481(2) 0.0440(2) 0.01826(17) 0.01128(14) -0.00083(15)
Cl1 0.0730(7) 0.0323(5) 0.0434(5) -0.0070(4) -0.0109(5) 0.0042(5)
S2 0.0274(4) 0.0187(4) 0.0313(4) 0.0067(3) 0.0079(3) 0.0060(3)
O1 0.0407(13) 0.0184(11) 0.0409(13) 0.0005(9) 0.0150(10) -0.0002(9)
O2 0.0334(12) 0.0417(14) 0.0386(13) 0.0146(11) 0.0070(10) 0.0170(10)
C1 0.0232(13) 0.0155(13) 0.0217(14) 0.0009(11) 0.0016(11) -0.0003(11)
C2 0.0301(15) 0.0204(15) 0.0209(14) 0.0050(11) 0.0026(11) 0.0000(12)
N3 0.0233(12) 0.0184(12) 0.0254(13) 0.0059(10) 0.0048(9) 0.0044(9)
C30 0.0286(15) 0.0287(17) 0.0257(16) -0.0001(13) 0.0055(12) 0.0018(13)
C29 0.062(2) 0.050(2) 0.0260(18) 0.0028(16) 0.0042(16) -0.0160(19)
C3 0.0440(19) 0.0224(16) 0.0350(18) -0.0031(13) 0.0138(14) -0.0045(14)
C4 0.060(2) 0.0305(19) 0.0351(19) -0.0014(15) 0.0162(17) -0.0030(17)
C5 0.117(4) 0.028(2) 0.045(2) -0.0007(18) 0.000(3) 0.013(2)
C6 0.108(5) 0.031(3) 0.111(5) -0.018(3) -0.044(4) 0.030(3)
C7 0.046(3) 0.044(3) 0.166(6) -0.019(3) 0.000(3) 0.012(2)
C8 0.052(2) 0.031(2) 0.103(4) 0.000(2) 0.033(2) -0.0013(18)
C9 0.0189(13) 0.0236(15) 0.0270(15) 0.0061(12) 0.0060(11) -0.0017(11)
C10 0.0234(14) 0.0208(15) 0.0308(16) 0.0080(12) 0.0038(12) 0.0026(11)
C11 0.0327(16) 0.0308(17) 0.0249(16) 0.0061(13) 0.0026(12) 0.0052(13)
C12 0.0297(16) 0.0267(17) 0.0347(18) -0.0013(13) 0.0004(13) -0.0014(13)
C13 0.0431(18) 0.0201(16) 0.0337(18) 0.0044(13) 0.0052(14) 0.0028(14)
C14 0.0332(16) 0.0240(16) 0.0262(16) 0.0085(12) 0.0052(12) 0.0017(12)
C15 0.0235(14) 0.0179(14) 0.0323(16) 0.0036(12) 0.0081(12) 0.0026(11)
C16 0.0272(15) 0.0254(16) 0.0366(18) 0.0040(13) 0.0064(13) 0.0000(12)
C17 0.0332(17) 0.040(2) 0.0359(18) 0.0131(15) 0.0121(14) 0.0089(15)
C18 0.0400(18) 0.0230(17) 0.060(2) 0.0110(16) 0.0284(17) 0.0078(14)
C19 0.0382(18) 0.0238(17) 0.059(2) -0.0076(16) 0.0245(17) -0.0077(14)
C20 0.0294(16) 0.0365(19) 0.0378(19) -0.0028(15) 0.0108(13) -0.0044(14)
C21 0.065(3) 0.031(2) 0.091(3) 0.024(2) 0.048(2) 0.0098(18)
C22 0.0376(17) 0.0307(18) 0.0270(16) 0.0070(13) -0.0003(13) 0.0047(14)
C23 0.0366(16) 0.0238(16) 0.0234(15) 0.0059(12) 0.0032(12) 0.0054(13)
C24 0.047(2) 0.0303(19) 0.056(2) 0.0012(17) 0.0193(17) 0.0027(16)
C25 0.089(3) 0.027(2) 0.061(3) -0.0070(18) 0.032(2) 0.001(2)
C26 0.071(3) 0.031(2) 0.053(2) 0.0079(18) 0.009(2) -0.0175(19)
C27 0.046(2) 0.036(2) 0.052(2) 0.0198(18) 0.0105(17) -0.0047(16)
C28 0.0432(18) 0.0285(17) 0.0321(17) 0.0117(14) 0.0110(14) 0.0037(14)

loop_
_atom_type_symbol
_atom_type_description
_atom_type_scat_dispersion_real
_atom_type_scat_dispersion_imag
_atom_type_scat_source
C C 0.0033 0.0016 'International Tables Vol C Tables 4.2.6.8 and 6.1.1.4'
H H 0.0000 0.0000 'International Tables Vol C Tables 4.2.6.8 and 6.1.1.4'
Cl Cl 0.1484 0.1585 'International Tables Vol C Tables 4.2.6.8 and 6.1.1.4'
N N 0.0061 0.0033 'International Tables Vol C Tables 4.2.6.8 and 6.1.1.4'
O O 0.0106 0.0060 'International Tables Vol C Tables 4.2.6.8 and 6.1.1.4'
S S 0.1246 0.1234 'International Tables Vol C Tables 4.2.6.8 and 6.1.1.4'
Se Se -0.0929 2.2259 'International Tables Vol C Tables 4.2.6.8 and 6.1.1.4'

loop_
_geom_angle_atom_site_label_1
_geom_angle_atom_site_label_2
_geom_angle_atom_site_label_3
_geom_angle
_geom_angle_site_symmetry_1
_geom_angle_site_symmetry_3
_geom_angle_publ_flag
C1 Se1 C22 101.40(12) . . ?
C29 Se2 C30 98.03(15) . . ?
O1 S2 N3 105.31(13) . . ?
O1 S2 C15 108.96(14) . . ?
O2 S2 O1 120.18(14) . . ?
O2 S2 N3 106.92(13) . . ?
O2 S2 C15 108.35(14) . . ?
N3 S2 C15 106.28(12) . . ?
C2 C1 Se1 121.1(2) . . ?
C2 C1 C30 124.9(2) . . ?
C30 C1 Se1 113.94(19) . . ?
C1 C2 H2 119.3 . . ?
C1 C2 N3 121.5(3) . . ?
N3 C2 H2 119.3 . . ?
C2 N3 S2 113.82(19) . . ?
C9 N3 S2 116.67(18) . . ?
C9 N3 C2 118.7(2) . . ?
Se2 C30 H30A 108.7 . . ?
Se2 C30 H30B 108.7 . . ?
C1 C30 Se2 114.2(2) . . ?
C1 C30 H30A 108.7 . . ?
C1 C30 H30B 108.7 . . ?
H30A C30 H30B 107.6 . . ?
Se2 C29 H29A 108.6 . . ?
Se2 C29 H29B 108.6 . . ?
H29A C29 H29B 107.5 . . ?
C3 C29 Se2 114.8(2) . . ?
C3 C29 H29A 108.6 . . ?
C3 C29 H29B 108.6 . . ?
C4 C3 C29 119.9(3) . . ?
C8 C3 C29 121.0(3) . . ?
C8 C3 C4 119.0(4) . . ?
C3 C4 H4 119.9 . . ?
C5 C4 C3 120.1(4) . . ?
C5 C4 H4 119.9 . . ?
C4 C5 H5 120.1 . . ?
C4 C5 C6 119.7(5) . . ?
C6 C5 H5 120.1 . . ?
C5 C6 H6 120.3 . . ?
C7 C6 C5 119.5(5) . . ?
C7 C6 H6 120.3 . . ?
C6 C7 H7 119.4 . . ?
C6 C7 C8 121.2(5) . . ?
C8 C7 H7 119.4 . . ?
C3 C8 C7 120.4(5) . . ?
C3 C8 H8 119.8 . . ?
C7 C8 H8 119.8 . . ?
C10 C9 N3 119.3(2) . . ?
C14 C9 N3 120.7(2) . . ?
C14 C9 C10 120.0(3) . . ?
C9 C10 H10 120.1 . . ?
C11 C10 C9 119.9(3) . . ?
C11 C10 H10 120.1 . . ?
C10 C11 H11 120.2 . . ?
C10 C11 C12 119.7(3) . . ?
C12 C11 H11 120.2 . . ?
C11 C12 Cl1 119.3(2) . . ?
C11 C12 C13 121.2(3) . . ?
C13 C12 Cl1 119.5(2) . . ?
C12 C13 H13 120.5 . . ?
C14 C13 C12 118.9(3) . . ?
C14 C13 H13 120.5 . . ?
C9 C14 H14 119.9 . . ?
C13 C14 C9 120.3(3) . . ?
C13 C14 H14 119.9 . . ?
C16 C15 S2 119.9(2) . . ?
C20 C15 S2 119.0(2) . . ?
C20 C15 C16 121.1(3) . . ?
C15 C16 H16 120.5 . . ?
C17 C16 C15 119.0(3) . . ?
C17 C16 H16 120.5 . . ?
C16 C17 H17 119.2 . . ?
C16 C17 C18 121.6(3) . . ?
C18 C17 H17 119.2 . . ?
C17 C18 C19 118.4(3) . . ?
C17 C18 C21 121.0(4) . . ?
C19 C18 C21 120.5(4) . . ?
C18 C19 H19 119.5 . . ?
C20 C19 C18 121.1(3) . . ?
C20 C19 H19 119.5 . . ?
C15 C20 C19 118.9(3) . . ?
C15 C20 H20 120.6 . . ?
C19 C20 H20 120.6 . . ?
C18 C21 H21A 109.5 . . ?
C18 C21 H21B 109.5 . . ?
C18 C21 H21C 109.5 . . ?
H21A C21 H21B 109.5 . . ?
H21A C21 H21C 109.5 . . ?
H21B C21 H21C 109.5 . . ?
Se1 C22 H22A 108.5 . . ?
Se1 C22 H22B 108.5 . . ?
H22A C22 H22B 107.5 . . ?
C23 C22 Se1 115.0(2) . . ?
C23 C22 H22A 108.5 . . ?
C23 C22 H22B 108.5 . . ?
C24 C23 C22 122.4(3) . . ?
C24 C23 C28 117.8(3) . . ?
C28 C23 C22 119.8(3) . . ?
C23 C24 H24 119.6 . . ?
C25 C24 C23 120.7(4) . . ?
C25 C24 H24 119.6 . . ?
C24 C25 H25 119.7 . . ?
C26 C25 C24 120.6(4) . . ?
C26 C25 H25 119.7 . . ?
C25 C26 H26 120.1 . . ?
C27 C26 C25 119.8(4) . . ?
C27 C26 H26 120.1 . . ?
C26 C27 H27 120.1 . . ?
C26 C27 C28 119.8(4) . . ?
C28 C27 H27 120.1 . . ?
C23 C28 H28 119.4 . . ?
C27 C28 C23 121.2(3) . . ?
C27 C28 H28 119.4 . . ?

loop_
_geom_bond_atom_site_label_1
_geom_bond_atom_site_label_2
_geom_bond_distance
_geom_bond_site_symmetry_2
_geom_bond_publ_flag
Se1 C1 1.915(3) . ?
Se1 C22 1.969(3) . ?
Se2 C30 1.947(3) . ?
Se2 C29 1.930(4) . ?
Cl1 C12 1.742(3) . ?
S2 O1 1.430(2) . ?
S2 O2 1.425(2) . ?
S2 N3 1.667(2) . ?
S2 C15 1.755(3) . ?
C1 C2 1.326(4) . ?
C1 C30 1.486(4) . ?
C2 H2 0.9500 . ?
C2 N3 1.439(3) . ?
N3 C9 1.438(4) . ?
C30 H30A 0.9900 . ?
C30 H30B 0.9900 . ?
C29 H29A 0.9900 . ?
C29 H29B 0.9900 . ?
C29 C3 1.516(5) . ?
C3 C4 1.395(5) . ?
C3 C8 1.363(5) . ?
C4 H4 0.9500 . ?
C4 C5 1.375(6) . ?
C5 H5 0.9500 . ?
C5 C6 1.386(9) . ?
C6 H6 0.9500 . ?
C6 C7 1.354(9) . ?
C7 H7 0.9500 . ?
C7 C8 1.371(7) . ?
C8 H8 0.9500 . ?
C9 C10 1.392(4) . ?
C9 C14 1.385(4) . ?
C10 H10 0.9500 . ?
C10 C11 1.375(4) . ?
C11 H11 0.9500 . ?
C11 C12 1.376(4) . ?
C12 C13 1.388(4) . ?
C13 H13 0.9500 . ?
C13 C14 1.379(4) . ?
C14 H14 0.9500 . ?
C15 C16 1.384(4) . ?
C15 C20 1.382(4) . ?
C16 H16 0.9500 . ?
C16 C17 1.376(4) . ?
C17 H17 0.9500 . ?
C17 C18 1.383(5) . ?
C18 C19 1.390(5) . ?
C18 C21 1.504(5) . ?
C19 H19 0.9500 . ?
C19 C20 1.386(5) . ?
C20 H20 0.9500 . ?
C21 H21A 0.9800 . ?
C21 H21B 0.9800 . ?
C21 H21C 0.9800 . ?
C22 H22A 0.9900 . ?
C22 H22B 0.9900 . ?
C22 C23 1.493(4) . ?
C23 C24 1.386(5) . ?
C23 C28 1.389(5) . ?
C24 H24 0.9500 . ?
C24 C25 1.379(5) . ?
C25 H25 0.9500 . ?
C25 C26 1.375(6) . ?
C26 H26 0.9500 . ?
C26 C27 1.364(6) . ?
C27 H27 0.9500 . ?
C27 C28 1.388(5) . ?
C28 H28 0.9500 . ?

loop_
_geom_torsion_atom_site_label_1
_geom_torsion_atom_site_label_2
_geom_torsion_atom_site_label_3
_geom_torsion_atom_site_label_4
_geom_torsion
_geom_torsion_site_symmetry_1
_geom_torsion_site_symmetry_2
_geom_torsion_site_symmetry_3
_geom_torsion_site_symmetry_4
_geom_torsion_publ_flag
Se1 C1 C2 N3 172.27(19) . . . . ?
Se1 C1 C30 Se2 44.8(3) . . . . ?
Se1 C22 C23 C24 -51.4(4) . . . . ?
Se1 C22 C23 C28 129.1(3) . . . . ?
Se2 C29 C3 C4 88.0(4) . . . . ?
Se2 C29 C3 C8 -90.7(4) . . . . ?
Cl1 C12 C13 C14 179.6(3) . . . . ?
S2 N3 C9 C10 -72.5(3) . . . . ?
S2 N3 C9 C14 108.1(3) . . . . ?
S2 C15 C16 C17 177.7(2) . . . . ?
S2 C15 C20 C19 -177.8(2) . . . . ?
O1 S2 N3 C2 -42.7(2) . . . . ?
O1 S2 N3 C9 173.37(19) . . . . ?
O1 S2 C15 C16 18.9(3) . . . . ?
O1 S2 C15 C20 -162.6(2) . . . . ?
O2 S2 N3 C2 -171.6(2) . . . . ?
O2 S2 N3 C9 44.5(2) . . . . ?
O2 S2 C15 C16 151.3(2) . . . . ?
O2 S2 C15 C20 -30.2(3) . . . . ?
C1 C2 N3 S2 150.1(2) . . . . ?
C1 C2 N3 C9 -66.7(4) . . . . ?
C2 C1 C30 Se2 -138.4(3) . . . . ?
C2 N3 C9 C10 145.4(3) . . . . ?
C2 N3 C9 C14 -34.1(4) . . . . ?
N3 S2 C15 C16 -94.1(2) . . . . ?
N3 S2 C15 C20 84.4(3) . . . . ?
N3 C9 C10 C11 178.1(3) . . . . ?
N3 C9 C14 C13 -178.6(3) . . . . ?
C30 C1 C2 N3 -4.3(5) . . . . ?
C29 C3 C4 C5 -178.7(3) . . . . ?
C29 C3 C8 C7 178.1(4) . . . . ?
C3 C4 C5 C6 0.4(6) . . . . ?
C4 C3 C8 C7 -0.6(6) . . . . ?
C4 C5 C6 C7 -0.2(7) . . . . ?
C5 C6 C7 C8 -0.4(8) . . . . ?
C6 C7 C8 C3 0.8(8) . . . . ?
C8 C3 C4 C5 0.0(5) . . . . ?
C9 C10 C11 C12 1.7(4) . . . . ?
C10 C9 C14 C13 2.0(4) . . . . ?
C10 C11 C12 Cl1 180.0(2) . . . . ?
C10 C11 C12 C13 -0.4(5) . . . . ?
C11 C12 C13 C14 -0.1(5) . . . . ?
C12 C13 C14 C9 -0.7(5) . . . . ?
C14 C9 C10 C11 -2.4(4) . . . . ?
C15 S2 N3 C2 72.9(2) . . . . ?
C15 S2 N3 C9 -71.1(2) . . . . ?
C15 C16 C17 C18 0.2(5) . . . . ?
C16 C15 C20 C19 0.6(5) . . . . ?
C16 C17 C18 C19 0.5(5) . . . . ?
C16 C17 C18 C21 178.7(3) . . . . ?
C17 C18 C19 C20 -0.6(5) . . . . ?
C18 C19 C20 C15 0.1(5) . . . . ?
C20 C15 C16 C17 -0.8(4) . . . . ?
C21 C18 C19 C20 -178.8(3) . . . . ?
C22 C23 C24 C25 -179.5(3) . . . . ?
C22 C23 C28 C27 179.6(3) . . . . ?
C23 C24 C25 C26 -0.2(6) . . . . ?
C24 C23 C28 C27 0.1(5) . . . . ?
C24 C25 C26 C27 0.4(6) . . . . ?
C25 C26 C27 C28 -0.3(6) . . . . ?
C26 C27 C28 C23 0.1(5) . . . . ?
C28 C23 C24 C25 -0.1(5) . . . . ?
